data_7236020
loop_
_publ_author_name
'Tseng, Hsi-Ching'
'Chen, Fu-Shen'
'Chiang, Michael Y.'
'Lu, Wei-Yi'
'Chen, Yu-Hsieh'
'Lai, Yi-Chun'
'Chen, Hsuan-Ying'

_publ_section_title
;
 Optimizing ring-opening polymerization of \e-caprolactone by using
 aluminum complexes bearing amide as catalysts and their application in
 synthesizing poly-\e-caprolactone with special initiators and other
 polycycloesters
;
_journal_issue 110
_journal_name_full 'RSC Advances'
_journal_page_first 90682
_journal_paper_doi 10.1039/C5RA21252A
_journal_volume 5
_journal_year 2015
_chemical_formula_moiety 'C25 H38 Al N O3 S'
_chemical_formula_sum 'C25 H38 Al N O3 S'
_chemical_formula_weight 459.60
_chemical_name_common alotsndipir
_chemical_name_systematic TsiPrAlMe2?THF
_chemical_properties_physical 'Air-sensitive, Moisture-sensitive'
_space_group_IT_number 7
_space_group_name_Hall 'P -2yc'
_space_group_name_H-M_alt 'P 1 c 1'
_symmetry_cell_setting monoclinic
_symmetry_space_group_name_Hall 'P -2yc'
_symmetry_space_group_name_H-M 'P 1 c 1'
_atom_sites_solution_hydrogens geom
_atom_sites_solution_primary direct
_atom_sites_solution_secondary difmap
_audit_block_doi 10.5517/cc146wnw
_audit_creation_method SHELXL-97
_audit_update_record
;
2015-02-13 deposited with the CCDC.
2015-10-16 downloaded from the CCDC.
;
_cell_angle_alpha 90.00
_cell_angle_beta 120.245(5)
_cell_angle_gamma 90.00
_cell_formula_units_Z 2
_cell_length_a 9.0850(6)
_cell_length_b 10.9979(9)
_cell_length_c 14.9786(11)
_cell_measurement_reflns_used 1482
_cell_measurement_temperature 150(2)
_cell_measurement_theta_max 29.0658
_cell_measurement_theta_min 2.8953
_cell_volume 1292.88(18)
_computing_cell_refinement
; 
CrysAlisPro, Agilent Technologies, 
Version 1.171.35.21 (release 20-01-2012 CrysAlis171 .NET) 
(compiled Jan 23 2012,18:06:46) 
;
_computing_data_collection
; 
CrysAlisPro, Agilent Technologies, 
Version 1.171.35.21 (release 20-01-2012 CrysAlis171 .NET) 
(compiled Jan 23 2012,18:06:46) 
;
_computing_data_reduction
; 
CrysAlisPro, Agilent Technologies, 
Version 1.171.35.21 (release 20-01-2012 CrysAlis171 .NET) 
(compiled Jan 23 2012,18:06:46) 
;
_computing_molecular_graphics 'Bruker SHELXTL'
_computing_publication_material 'Bruker SHELXTL'
_computing_structure_refinement 'SHELXL-97 (Sheldrick, 2008)'
_computing_structure_solution 'SHELXS-97 (Sheldrick, 2008)'
_diffrn_ambient_temperature 150(2)
_diffrn_detector_area_resol_mean 16.0690
_diffrn_measured_fraction_theta_full 0.996
_diffrn_measured_fraction_theta_max 0.996
_diffrn_measurement_device_type 'Xcalibur, Sapphire3, Gemini'
_diffrn_measurement_method '\w scans'
_diffrn_radiation_monochromator graphite
_diffrn_radiation_source 'Enhance (Mo) X-ray Source'
_diffrn_radiation_type MoK\a
_diffrn_radiation_wavelength 0.71073
_diffrn_reflns_av_R_equivalents 0.0676
_diffrn_reflns_av_sigmaI/netI 0.1115
_diffrn_reflns_limit_h_max 8
_diffrn_reflns_limit_h_min -11
_diffrn_reflns_limit_k_max 13
_diffrn_reflns_limit_k_min -13
_diffrn_reflns_limit_l_max 18
_diffrn_reflns_limit_l_min -18
_diffrn_reflns_number 5471
_diffrn_reflns_theta_full 26.00
_diffrn_reflns_theta_max 26.00
_diffrn_reflns_theta_min 2.90
_exptl_absorpt_coefficient_mu 0.184
_exptl_absorpt_correction_T_max 1.00000
_exptl_absorpt_correction_T_min 0.92762
_exptl_absorpt_correction_type multi-scan
_exptl_absorpt_process_details
; 
CrysAlisPro, Agilent Technologies, 
Version 1.171.35.21 (release 20-01-2012 CrysAlis171 .NET) 
(compiled Jan 23 2012,18:06:46) 
Empirical absorption correction using spherical harmonics, 
 implemented in SCALE3 ABSPACK scaling algorithm. 
;
_exptl_crystal_colour colorless
_exptl_crystal_density_diffrn 1.181
_exptl_crystal_density_method 'not measured'
_exptl_crystal_description crystal
_exptl_crystal_F_000 496
_exptl_crystal_size_max 0.4
_exptl_crystal_size_mid 0.2
_exptl_crystal_size_min 0.2
_refine_diff_density_max 0.519
_refine_diff_density_min -0.383
_refine_diff_density_rms 0.066
_refine_ls_abs_structure_details 'Flack H D (1983), Acta Cryst. A39, 876-881'
_refine_ls_abs_structure_Flack 0.14(16)
_refine_ls_extinction_method none
_refine_ls_goodness_of_fit_ref 1.027
_refine_ls_hydrogen_treatment mixed
_refine_ls_matrix_type full
_refine_ls_number_parameters 288
_refine_ls_number_reflns 3543
_refine_ls_number_restraints 2
_refine_ls_restrained_S_all 1.026
_refine_ls_R_factor_all 0.0893
_refine_ls_R_factor_gt 0.0681
_refine_ls_shift/su_max 0.000
_refine_ls_shift/su_mean 0.000
_refine_ls_structure_factor_coef Fsqd
_refine_ls_weighting_details 'calc w=1/[\s^2^(Fo^2^)+(0.0620P)^2^+0.0000P] where P=(Fo^2^+2Fc^2^)/3'
_refine_ls_weighting_scheme calc
_refine_ls_wR_factor_gt 0.1406
_refine_ls_wR_factor_ref 0.1555
_reflns_number_gt 2769
_reflns_number_total 3543
_reflns_threshold_expression >2sigma(I)
_cod_data_source_file c5ra21252a2.cif
_cod_data_source_block alotsndipir
_cod_original_cell_volume 1292.88(17)
_cod_original_sg_symbol_H-M 'P c'
_cod_database_code 7236020

loop_
_symmetry_equiv_pos_as_xyz
'x, y, z'
'x, -y, z+1/2'

loop_
_atom_site_label
_atom_site_type_symbol
_atom_site_fract_x
_atom_site_fract_y
_atom_site_fract_z
_atom_site_U_iso_or_equiv
_atom_site_adp_type
_atom_site_occupancy
_atom_site_symmetry_multiplicity
_atom_site_calc_flag
_atom_site_refinement_flags
_atom_site_disorder_assembly
_atom_site_disorder_group
Al Al -0.5014(2) -0.13988(17) -0.78574(12) 0.0277(4) Uani 1 1 d . . .
S S -0.30308(16) -0.33466(14) -0.62639(10) 0.0262(3) Uani 1 1 d . . .
O1 O -0.1848(5) -0.2647(4) -0.6421(3) 0.0363(11) Uani 1 1 d . . .
O2 O -0.3040(6) -0.4636(4) -0.6368(3) 0.0344(10) Uani 1 1 d . . .
O3 O -0.3914(5) -0.1828(4) -0.8607(3) 0.0331(10) Uani 1 1 d . B .
N N -0.4852(5) -0.2751(4) -0.7026(3) 0.0225(10) Uani 1 1 d . . .
C1 C -0.3796(10) 0.0067(6) -0.7095(5) 0.0500(19) Uani 1 1 d . . .
H1B H -0.2643 -0.0141 -0.6592 0.075 Uiso 1 1 calc R . .
H1C H -0.4353 0.0403 -0.6750 0.075 Uiso 1 1 calc R . .
H1D H -0.3796 0.0655 -0.7568 0.075 Uiso 1 1 calc R . .
C2 C -0.7407(7) -0.1246(6) -0.8939(4) 0.0334(15) Uani 1 1 d . . .
H2B H -0.7839 -0.2029 -0.9241 0.050 Uiso 1 1 calc R . .
H2C H -0.7498 -0.0696 -0.9462 0.050 Uiso 1 1 calc R . .
H2D H -0.8056 -0.0938 -0.8644 0.050 Uiso 1 1 calc R . .
C3 C -0.0887(9) -0.2724(6) -0.1744(4) 0.0493(19) Uani 1 1 d . . .
H3A H -0.0122 -0.2045 -0.1463 0.074 Uiso 1 1 calc R . .
H3B H -0.0302 -0.3455 -0.1398 0.074 Uiso 1 1 calc R . .
H3C H -0.1843 -0.2600 -0.1647 0.074 Uiso 1 1 calc R . .
C4 C -0.1502(8) -0.2834(5) -0.2879(4) 0.0321(14) Uani 1 1 d . . .
C5 C -0.2620(7) -0.3750(6) -0.3456(4) 0.0304(14) Uani 1 1 d . . .
H5A H -0.3041 -0.4271 -0.3148 0.036 Uiso 1 1 calc R . .
C6 C -0.3129(7) -0.3904(6) -0.4508(4) 0.0299(14) Uani 1 1 d . . .
H6A H -0.3862 -0.4531 -0.4893 0.036 Uiso 1 1 calc R . .
C7 C -0.2511(7) -0.3096(5) -0.4962(4) 0.0232(13) Uani 1 1 d . . .
C8 C -0.1422(7) -0.2152(6) -0.4402(4) 0.0315(14) Uani 1 1 d . . .
H8A H -0.1034 -0.1605 -0.4712 0.038 Uiso 1 1 calc R . .
C9 C -0.0927(8) -0.2049(5) -0.3359(4) 0.0363(16) Uani 1 1 d . . .
H9A H -0.0182 -0.1428 -0.2972 0.044 Uiso 1 1 calc R . .
C10 C -0.6326(7) -0.3232(5) -0.7001(4) 0.0220(12) Uani 1 1 d . . .
C11 C -0.7137(7) -0.4310(5) -0.7521(4) 0.0250(13) Uani 1 1 d . . .
C12 C -0.8536(7) -0.4720(6) -0.7467(4) 0.0295(14) Uani 1 1 d . . .
H12A H -0.9068 -0.5438 -0.7803 0.035 Uiso 1 1 calc R . .
C13 C -0.9158(7) -0.4095(5) -0.6933(4) 0.0286(14) Uani 1 1 d . . .
H13A H -1.0094 -0.4386 -0.6904 0.034 Uiso 1 1 calc R . .
C14 C -0.8357(7) -0.3016(5) -0.6435(4) 0.0271(14) Uani 1 1 d . . .
H14A H -0.8789 -0.2581 -0.6086 0.033 Uiso 1 1 calc R . .
C15 C -0.6938(7) -0.2571(5) -0.6445(4) 0.0222(12) Uani 1 1 d . . .
C16 C -0.6624(8) -0.4997(6) -0.8214(4) 0.0319(14) Uani 1 1 d . . .
H16A H -0.5568 -0.4638 -0.8121 0.038 Uiso 1 1 calc R . .
C17 C -0.6309(10) -0.6340(6) -0.7939(6) 0.054(2) Uani 1 1 d . . .
H17A H -0.5423 -0.6425 -0.7230 0.081 Uiso 1 1 calc R . .
H17B H -0.5968 -0.6733 -0.8378 0.081 Uiso 1 1 calc R . .
H17C H -0.7336 -0.6708 -0.8034 0.081 Uiso 1 1 calc R . .
C18 C -0.8027(10) -0.4842(8) -0.9357(5) 0.062(2) Uani 1 1 d . . .
H18A H -0.7690 -0.5250 -0.9792 0.092 Uiso 1 1 calc R . .
H18B H -0.8190 -0.3993 -0.9528 0.092 Uiso 1 1 calc R . .
H18C H -0.9073 -0.5186 -0.9461 0.092 Uiso 1 1 calc R . .
C19 C -0.6224(7) -0.1348(5) -0.5939(4) 0.0252(13) Uani 1 1 d . . .
H19A H -0.5175 -0.1201 -0.5956 0.030 Uiso 1 1 calc R . .
C20 C -0.5797(8) -0.1293(6) -0.4832(4) 0.0343(15) Uani 1 1 d . . .
H20A H -0.5001 -0.1927 -0.4446 0.051 Uiso 1 1 calc R . .
H20B H -0.6816 -0.1400 -0.4798 0.051 Uiso 1 1 calc R . .
H20C H -0.5299 -0.0517 -0.4544 0.051 Uiso 1 1 calc R . .
C21 C -0.7507(8) -0.0312(6) -0.6556(5) 0.0370(16) Uani 1 1 d . . .
H21A H -0.7776 -0.0337 -0.7264 0.056 Uiso 1 1 calc R . .
H21B H -0.7005 0.0460 -0.6260 0.056 Uiso 1 1 calc R . .
H21C H -0.8530 -0.0421 -0.6527 0.056 Uiso 1 1 calc R . .
C22 C -0.4404(12) -0.2849(7) -0.9323(6) 0.062(2) Uani 1 1 d . . .
H22A H -0.3965 -0.3607 -0.8950 0.075 Uiso 1 1 calc R A 1
H22B H -0.5634 -0.2907 -0.9744 0.075 Uiso 1 1 calc R A 1
C23 C -0.365(2) -0.2588(14) -0.9966(13) 0.055(4) Uani 0.67(3) 1 d P B 1
H23A H -0.4350 -0.2042 -1.0532 0.066 Uiso 0.67(3) 1 calc PR B 1
H23B H -0.3423 -0.3324 -1.0234 0.066 Uiso 0.67(3) 1 calc PR B 1
C24 C -0.206(4) -0.200(5) -0.918(3) 0.077(6) Uani 0.67(3) 1 d P B 1
H24A H -0.1197 -0.2614 -0.8818 0.093 Uiso 0.67(3) 1 calc PR B 1
H24B H -0.1656 -0.1453 -0.9517 0.093 Uiso 0.67(3) 1 calc PR B 1
C23' C -0.284(6) -0.282(3) -0.955(3) 0.055(4) Uani 0.33(3) 1 d P B 2
H23C H -0.2170 -0.3552 -0.9253 0.066 Uiso 0.33(3) 1 calc PR B 2
H23D H -0.3326 -0.2883 -1.0295 0.066 Uiso 0.33(3) 1 calc PR B 2
C24' C -0.171(10) -0.184(11) -0.921(8) 0.077(6) Uani 0.33(3) 1 d P B 2
H24C H -0.1927 -0.1280 -0.9766 0.093 Uiso 0.33(3) 1 calc PR B 2
H24D H -0.0526 -0.2096 -0.8858 0.093 Uiso 0.33(3) 1 calc PR B 2
C25 C -0.2310(8) -0.1313(8) -0.8430(5) 0.054(2) Uani 1 1 d . . .
H25A H -0.2410 -0.0447 -0.8574 0.065 Uiso 1 1 calc R B 1
H25B H -0.1393 -0.1455 -0.7728 0.065 Uiso 1 1 calc R B 1

loop_
_atom_site_aniso_label
_atom_site_aniso_U_11
_atom_site_aniso_U_22
_atom_site_aniso_U_33
_atom_site_aniso_U_23
_atom_site_aniso_U_13
_atom_site_aniso_U_12
Al 0.0322(10) 0.0331(10) 0.0216(9) 0.0028(8) 0.0163(8) -0.0027(9)
S 0.0227(7) 0.0394(9) 0.0171(7) 0.0005(6) 0.0107(5) 0.0029(8)
O1 0.024(2) 0.062(3) 0.026(2) 0.003(2) 0.0157(18) 0.000(2)
O2 0.040(2) 0.043(3) 0.017(2) -0.0013(19) 0.0118(18) 0.015(2)
O3 0.039(2) 0.044(3) 0.022(2) 0.0024(18) 0.0195(19) -0.004(2)
N 0.025(2) 0.031(3) 0.016(2) -0.0042(19) 0.014(2) -0.003(2)
C1 0.065(5) 0.050(5) 0.036(4) 0.003(3) 0.026(4) -0.014(4)
C2 0.029(3) 0.045(4) 0.029(3) 0.007(3) 0.017(3) -0.005(3)
C3 0.075(5) 0.045(4) 0.022(3) 0.004(3) 0.020(3) 0.016(4)
C4 0.032(3) 0.033(4) 0.023(3) 0.003(3) 0.008(3) 0.011(3)
C5 0.032(3) 0.035(4) 0.029(3) 0.005(3) 0.019(3) 0.005(3)
C6 0.028(3) 0.032(3) 0.031(3) -0.003(3) 0.015(3) 0.000(3)
C7 0.029(3) 0.029(3) 0.012(2) 0.001(2) 0.010(2) 0.007(3)
C8 0.024(3) 0.039(4) 0.028(3) 0.003(3) 0.010(3) -0.001(3)
C9 0.037(4) 0.027(3) 0.020(3) -0.004(3) -0.004(3) 0.001(3)
C10 0.025(3) 0.027(3) 0.013(3) 0.004(2) 0.010(2) 0.004(3)
C11 0.023(3) 0.036(3) 0.016(3) 0.002(2) 0.010(2) -0.001(3)
C12 0.026(3) 0.031(3) 0.029(3) -0.005(3) 0.012(3) -0.008(3)
C13 0.029(3) 0.035(4) 0.025(3) 0.009(3) 0.016(3) 0.002(3)
C14 0.029(3) 0.032(3) 0.024(3) 0.004(2) 0.017(3) -0.002(3)
C15 0.027(3) 0.024(3) 0.009(2) 0.005(2) 0.005(2) 0.004(3)
C16 0.031(3) 0.045(4) 0.017(3) -0.010(3) 0.010(3) -0.011(3)
C17 0.069(5) 0.037(4) 0.069(5) -0.021(4) 0.044(5) -0.008(4)
C18 0.070(5) 0.098(7) 0.019(3) -0.024(4) 0.024(4) -0.016(5)
C19 0.023(3) 0.034(3) 0.019(3) -0.002(2) 0.011(2) 0.002(3)
C20 0.040(4) 0.044(4) 0.019(3) 0.001(3) 0.014(3) 0.008(3)
C21 0.042(4) 0.032(4) 0.036(4) 0.002(3) 0.018(3) 0.008(3)
C22 0.095(7) 0.056(5) 0.067(6) -0.016(4) 0.064(6) -0.014(5)
C23 0.090(14) 0.055(8) 0.043(10) 0.019(6) 0.051(10) 0.030(8)
C24 0.041(16) 0.162(19) 0.051(7) 0.012(8) 0.039(10) -0.004(15)
C23' 0.090(14) 0.055(8) 0.043(10) 0.019(6) 0.051(10) 0.030(8)
C24' 0.041(16) 0.162(19) 0.051(7) 0.012(8) 0.039(10) -0.004(15)
C25 0.032(4) 0.097(7) 0.039(4) 0.014(4) 0.021(3) -0.007(4)

loop_
_atom_type_symbol
_atom_type_description
_atom_type_scat_dispersion_real
_atom_type_scat_dispersion_imag
_atom_type_scat_source
C C 0.0033 0.0016 'International Tables Vol C Tables 4.2.6.8 and 6.1.1.4'
H H 0.0000 0.0000 'International Tables Vol C Tables 4.2.6.8 and 6.1.1.4'
Al Al 0.0645 0.0514 'International Tables Vol C Tables 4.2.6.8 and 6.1.1.4'
N N 0.0061 0.0033 'International Tables Vol C Tables 4.2.6.8 and 6.1.1.4'
O O 0.0106 0.0060 'International Tables Vol C Tables 4.2.6.8 and 6.1.1.4'
S S 0.1246 0.1234 'International Tables Vol C Tables 4.2.6.8 and 6.1.1.4'

loop_
_geom_angle_atom_site_label_1
_geom_angle_atom_site_label_2
_geom_angle_atom_site_label_3
_geom_angle
N Al O3 107.64(19)
N Al C2 107.3(2)
O3 Al C2 103.1(2)
N Al C1 115.3(2)
O3 Al C1 103.8(3)
C2 Al C1 118.5(3)
O2 S O1 118.6(3)
O2 S N 112.4(3)
O1 S N 104.7(2)
O2 S C7 104.9(2)
O1 S C7 106.8(3)
N S C7 109.0(2)
C25 O3 C22 109.9(5)
C25 O3 Al 124.8(4)
C22 O3 Al 124.7(4)
C10 N S 117.8(3)
C10 N Al 122.2(3)
S N Al 119.9(3)
Al C1 H1B 109.5
Al C1 H1C 109.5
H1B C1 H1C 109.5
Al C1 H1D 109.5
H1B C1 H1D 109.5
H1C C1 H1D 109.5
Al C2 H2B 109.5
Al C2 H2C 109.5
H2B C2 H2C 109.5
Al C2 H2D 109.5
H2B C2 H2D 109.5
H2C C2 H2D 109.5
C4 C3 H3A 109.5
C4 C3 H3B 109.5
H3A C3 H3B 109.5
C4 C3 H3C 109.5
H3A C3 H3C 109.5
H3B C3 H3C 109.5
C5 C4 C9 118.8(5)
C5 C4 C3 120.2(6)
C9 C4 C3 121.0(6)
C4 C5 C6 120.6(5)
C4 C5 H5A 119.7
C6 C5 H5A 119.7
C7 C6 C5 118.8(5)
C7 C6 H6A 120.6
C5 C6 H6A 120.6
C8 C7 C6 121.4(5)
C8 C7 S 119.5(4)
C6 C7 S 119.0(4)
C7 C8 C9 117.9(5)
C7 C8 H8A 121.1
C9 C8 H8A 121.1
C4 C9 C8 122.5(6)
C4 C9 H9A 118.7
C8 C9 H9A 118.7
C11 C10 C15 120.5(5)
C11 C10 N 121.6(5)
C15 C10 N 117.9(5)
C12 C11 C10 118.7(5)
C12 C11 C16 118.6(5)
C10 C11 C16 122.5(5)
C13 C12 C11 121.9(6)
C13 C12 H12A 119.0
C11 C12 H12A 119.0
C12 C13 C14 118.7(5)
C12 C13 H13A 120.7
C14 C13 H13A 120.7
C15 C14 C13 122.1(5)
C15 C14 H14A 118.9
C13 C14 H14A 118.9
C14 C15 C10 118.0(5)
C14 C15 C19 118.2(5)
C10 C15 C19 123.6(5)
C17 C16 C11 112.0(5)
C17 C16 C18 110.2(6)
C11 C16 C18 109.5(5)
C17 C16 H16A 108.4
C11 C16 H16A 108.4
C18 C16 H16A 108.4
C16 C17 H17A 109.5
C16 C17 H17B 109.5
H17A C17 H17B 109.5
C16 C17 H17C 109.5
H17A C17 H17C 109.5
H17B C17 H17C 109.5
C16 C18 H18A 109.5
C16 C18 H18B 109.5
H18A C18 H18B 109.5
C16 C18 H18C 109.5
H18A C18 H18C 109.5
H18B C18 H18C 109.5
C20 C19 C15 113.3(5)
C20 C19 C21 109.0(4)
C15 C19 C21 110.3(5)
C20 C19 H19A 108.0
C15 C19 H19A 108.0
C21 C19 H19A 108.0
C19 C20 H20A 109.5
C19 C20 H20B 109.5
H20A C20 H20B 109.5
C19 C20 H20C 109.5
H20A C20 H20C 109.5
H20B C20 H20C 109.5
C19 C21 H21A 109.5
C19 C21 H21B 109.5
H21A C21 H21B 109.5
C19 C21 H21C 109.5
H21A C21 H21C 109.5
H21B C21 H21C 109.5
C23 C22 O3 105.2(8)
C23 C22 C23' 26.7(10)
O3 C22 C23' 99.6(15)
C23 C22 H22A 110.7
O3 C22 H22A 110.7
C23' C22 H22A 89.3
C23 C22 H22B 110.7
O3 C22 H22B 110.7
C23' C22 H22B 135.2
H22A C22 H22B 108.8
C22 C23 C24 98.8(15)
C22 C23 H23A 112.0
C24 C23 H23A 112.0
C22 C23 H23B 112.0
C24 C23 H23B 112.0
H23A C23 H23B 109.7
C25 C24 C23 112.1(16)
C25 C24 H24A 109.2
C23 C24 H24A 109.2
C25 C24 H24B 109.2
C23 C24 H24B 109.2
H24A C24 H24B 107.9
C24' C23' C22 120(4)
C24' C23' H23C 107.3
C22 C23' H23C 107.3
C24' C23' H23D 107.3
C22 C23' H23D 107.3
H23C C23' H23D 106.9
C23' C24' C25 95(3)
C23' C24' H24C 112.8
C25 C24' H24C 112.8
C23' C24' H24D 112.8
C25 C24' H24D 112.8
H24C C24' H24D 110.2
C24 C25 O3 100.7(14)
C24 C25 C24' 13(5)
O3 C25 C24' 113(3)
C24 C25 H25A 111.6
O3 C25 H25A 111.6
C24' C25 H25A 102.5
C24 C25 H25B 111.6
O3 C25 H25B 111.6
C24' C25 H25B 107.8
H25A C25 H25B 109.4

loop_
_geom_bond_atom_site_label_1
_geom_bond_atom_site_label_2
_geom_bond_distance
Al N 1.897(5)
Al O3 1.901(4)
Al C2 1.957(6)
Al C1 1.964(7)
S O2 1.426(4)
S O1 1.434(4)
S N 1.602(5)
S C7 1.781(5)
O3 C25 1.458(7)
O3 C22 1.458(8)
N C10 1.457(7)
C1 H1B 0.9600
C1 H1C 0.9600
C1 H1D 0.9600
C2 H2B 0.9600
C2 H2C 0.9600
C2 H2D 0.9600
C3 C4 1.503(8)
C3 H3A 0.9600
C3 H3B 0.9600
C3 H3C 0.9600
C4 C5 1.382(8)
C4 C9 1.384(8)
C5 C6 1.412(8)
C5 H5A 0.9300
C6 C7 1.397(8)
C6 H6A 0.9300
C7 C8 1.387(8)
C8 C9 1.395(8)
C8 H8A 0.9300
C9 H9A 0.9300
C10 C11 1.406(8)
C10 C15 1.413(7)
C11 C12 1.389(7)
C11 C16 1.534(8)
C12 C13 1.373(8)
C12 H12A 0.9300
C13 C14 1.396(8)
C13 H13A 0.9300
C14 C15 1.386(7)
C14 H14A 0.9300
C15 C19 1.520(8)
C16 C17 1.521(9)
C16 C18 1.545(8)
C16 H16A 0.9800
C17 H17A 0.9600
C17 H17B 0.9600
C17 H17C 0.9600
C18 H18A 0.9600
C18 H18B 0.9600
C18 H18C 0.9600
C19 C20 1.502(7)
C19 C21 1.558(8)
C19 H19A 0.9800
C20 H20A 0.9600
C20 H20B 0.9600
C20 H20C 0.9600
C21 H21A 0.9600
C21 H21B 0.9600
C21 H21C 0.9600
C22 C23 1.466(14)
C22 C23' 1.62(4)
C22 H22A 0.9700
C22 H22B 0.9700
C23 C24 1.47(5)
C23 H23A 0.9700
C23 H23B 0.9700
C24 C25 1.46(5)
C24 H24A 0.9700
C24 H24B 0.9700
C23' C24' 1.39(11)
C23' H23C 0.9700
C23' H23D 0.9700
C24' C25 1.63(9)
C24' H24C 0.9700
C24' H24D 0.9700
C25 H25A 0.9700
C25 H25B 0.9700

loop_
_geom_torsion_atom_site_label_1
_geom_torsion_atom_site_label_2
_geom_torsion_atom_site_label_3
_geom_torsion_atom_site_label_4
_geom_torsion
N Al O3 C25 -110.4(5)
C2 Al O3 C25 136.4(5)
C1 Al O3 C25 12.3(5)
N Al O3 C22 59.4(6)
C2 Al O3 C22 -53.9(6)
C1 Al O3 C22 -178.0(6)
O2 S N C10 53.1(4)
O1 S N C10 -176.8(4)
C7 S N C10 -62.8(4)
O2 S N Al -130.8(3)
O1 S N Al -0.6(3)
C7 S N Al 113.3(3)
O3 Al N C10 -130.8(4)
C2 Al N C10 -20.3(5)
C1 Al N C10 114.0(4)
O3 Al N S 53.3(3)
C2 Al N S 163.7(3)
C1 Al N S -61.9(4)
C9 C4 C5 C6 1.7(9)
C3 C4 C5 C6 -176.3(5)
C4 C5 C6 C7 -1.4(8)
C5 C6 C7 C8 -0.3(8)
C5 C6 C7 S 175.8(4)
O2 S C7 C8 140.3(5)
O1 S C7 C8 13.5(5)
N S C7 C8 -99.1(5)
O2 S C7 C6 -35.8(5)
O1 S C7 C6 -162.6(5)
N S C7 C6 84.8(5)
C6 C7 C8 C9 1.5(8)
S C7 C8 C9 -174.5(4)
C5 C4 C9 C8 -0.5(9)
C3 C4 C9 C8 177.6(6)
C7 C8 C9 C4 -1.1(9)
S N C10 C11 -80.1(5)
Al N C10 C11 103.9(5)
S N C10 C15 100.6(5)
Al N C10 C15 -75.4(5)
C15 C10 C11 C12 -0.8(8)
N C10 C11 C12 -180.0(5)
C15 C10 C11 C16 174.3(5)
N C10 C11 C16 -4.9(8)
C10 C11 C12 C13 0.8(8)
C16 C11 C12 C13 -174.5(6)
C11 C12 C13 C14 0.3(9)
C12 C13 C14 C15 -1.4(8)
C13 C14 C15 C10 1.4(8)
C13 C14 C15 C19 176.2(5)
C11 C10 C15 C14 -0.3(8)
N C10 C15 C14 178.9(4)
C11 C10 C15 C19 -174.8(5)
N C10 C15 C19 4.4(7)
C12 C11 C16 C17 -55.8(7)
C10 C11 C16 C17 129.1(6)
C12 C11 C16 C18 66.7(7)
C10 C11 C16 C18 -108.4(6)
C14 C15 C19 C20 55.4(6)
C10 C15 C19 C20 -130.1(5)
C14 C15 C19 C21 -67.2(6)
C10 C15 C19 C21 107.3(6)
C25 O3 C22 C23 -27.9(11)
Al O3 C22 C23 161.0(9)
C25 O3 C22 C23' -1.2(15)
Al O3 C22 C23' -172.3(14)
O3 C22 C23 C24 35(2)
C23' C22 C23 C24 -46(4)
C22 C23 C24 C25 -33(3)
C23 C22 C23' C24' 95(7)
O3 C22 C23' C24' -10(6)
C22 C23' C24' C25 15(7)
C23 C24 C25 O3 17(3)
C23 C24 C25 C24' -149(26)
C22 O3 C25 C24 7(2)
Al O3 C25 C24 177.8(19)
C22 O3 C25 C24' 10(4)
Al O3 C25 C24' -179(4)
C23' C24' C25 C24 0(19)
C23' C24' C25 O3 -15(7)
